data_7230885
loop_
_publ_author_name
'Jobb\'agy, Csaba'
'Baranyai, P\'eter'
'G\"om\"ory, \'Agnes'
'De\'ak, Andrea'

_publ_section_title
;
 A H-shaped heterometallic Sn4Au4 system with guest-tuneable multicolour
 and selective luminescence sensing properties
;
_journal_issue 39
_journal_name_full CrystEngComm
_journal_page_first 5935
_journal_paper_doi 10.1039/C8CE00652K
_journal_volume 20
_journal_year 2018
_chemical_formula_moiety 'C84 H80 O10 P4 Sn4, 1.226(C H2 Cl2)'
_chemical_formula_sum 'C85.23 H82.45 Cl2.45 O10 P4 Sn4'
_chemical_formula_weight 1952.21
_space_group_crystal_system triclinic
_space_group_IT_number 2
_space_group_name_Hall '-P 1'
_space_group_name_H-M_alt 'P -1'
_symmetry_space_group_name_Hall '-P 1'
_symmetry_space_group_name_H-M 'P -1'
_atom_sites_solution_hydrogens geom
_audit_creation_method SHELXL-2016/6
_audit_update_record
;
2018-05-30 deposited with the CCDC.
2018-06-14 downloaded from the CCDC.
;
_cell_angle_alpha 112.5160(10)
_cell_angle_beta 99.834(4)
_cell_angle_gamma 98.038(3)
_cell_formula_units_Z 1
_cell_length_a 8.57560(10)
_cell_length_b 15.1244(2)
_cell_length_c 18.2776(5)
_cell_measurement_reflns_used 15573
_cell_measurement_temperature 109(2)
_cell_measurement_theta_max 35.6295
_cell_measurement_theta_min 2.3077
_cell_volume 2102.17(9)
_computing_cell_refinement 'CrystalClear (Rigaku/MSC Inc., 2005)'
_computing_data_collection 'CrystalClear (Rigaku/MSC Inc., 2005)'
_computing_data_reduction 'CrystalClear (Rigaku/MSC Inc., 2005)'
_computing_molecular_graphics 'PLATON (Spek, 2014)'
_computing_publication_material 'WinGX (Farrugia, 2014), PLATON (Spek, 2014)'
_computing_structure_refinement 'SHELXL-2016/6 (Sheldrick, 2016)'
_computing_structure_solution 'SIR92 (Altomare <i>et al.</i>, 1994)'
_diffrn_ambient_temperature 109(2)
_diffrn_measured_fraction_theta_full 0.999
_diffrn_measured_fraction_theta_max 0.999
_diffrn_measurement_device_type 'R Axis Rapid CrystalClear (Rigaku/MSC, 2005)'
_diffrn_measurement_method 'phi and omega scans'
_diffrn_radiation_type MoK\a
_diffrn_radiation_wavelength 0.7107
_diffrn_reflns_av_R_equivalents 0.0396
_diffrn_reflns_av_unetI/netI 0.0461
_diffrn_reflns_Laue_measured_fraction_full 0.999
_diffrn_reflns_Laue_measured_fraction_max 0.999
_diffrn_reflns_limit_h_max 10
_diffrn_reflns_limit_h_min -10
_diffrn_reflns_limit_k_max 17
_diffrn_reflns_limit_k_min -17
_diffrn_reflns_limit_l_max 21
_diffrn_reflns_limit_l_min -21
_diffrn_reflns_number 65098
_diffrn_reflns_point_group_measured_fraction_full 0.999
_diffrn_reflns_point_group_measured_fraction_max 0.999
_diffrn_reflns_theta_full 25.026
_diffrn_reflns_theta_max 25.026
_diffrn_reflns_theta_min 2.308
_diffrn_source 'fine-focus sealed tube'
_exptl_absorpt_coefficient_mu 1.384
_exptl_absorpt_correction_T_max 1.0000
_exptl_absorpt_correction_T_min 0.7886
_exptl_absorpt_correction_type multi-scan
_exptl_absorpt_process_details 'CrystalClear (Rigaku/MSC, 2005)'
_exptl_crystal_colour colourless
_exptl_crystal_density_diffrn 1.542
_exptl_crystal_description platelet
_exptl_crystal_F_000 975
_exptl_crystal_size_max 0.510
_exptl_crystal_size_mid 0.390
_exptl_crystal_size_min 0.300
_refine_diff_density_max 3.651
_refine_diff_density_min -1.561
_refine_diff_density_rms 0.129
_refine_ls_extinction_method none
_refine_ls_goodness_of_fit_ref 1.086
_refine_ls_hydrogen_treatment constr
_refine_ls_matrix_type full
_refine_ls_number_parameters 492
_refine_ls_number_reflns 7412
_refine_ls_number_restraints 3
_refine_ls_restrained_S_all 1.109
_refine_ls_R_factor_all 0.0427
_refine_ls_R_factor_gt 0.0403
_refine_ls_shift/su_max 0.002
_refine_ls_shift/su_mean 0.000
_refine_ls_structure_factor_coef Fsqd
_refine_ls_weighting_details 'w=1/[\s^2^(Fo^2^)+(0.0411P)^2^+7.5171P] where P=(Fo^2^+2Fc^2^)/3'
_refine_ls_weighting_scheme calc
_refine_ls_wR_factor_gt 0.1016
_refine_ls_wR_factor_ref 0.1091
_reflns_Friedel_coverage 0.000
_reflns_number_gt 7157
_reflns_number_total 7412
_reflns_threshold_expression 'I > 2\s(I)'
_cod_data_source_file c8ce00652k2.cif
_cod_data_source_block ML
_cod_depositor_comments
;
The following automatic conversions were performed:

'_exptl_absorpt_correction_type' value 'Multi-scan' changed to
'multi-scan' according to
/home/data/users/saulius/crontab/automatic-downloads/rss-feeds/RSC/lib/dictionaries/cif_core.dic
dictionary named 'cif_core.dic' version 2.4.2 from 2011-04-26.

Automatic conversion script
Id: cif_fix_values 4973 2017-02-22 13:04:09Z antanas 

 Adding full bibliography for 7230885--7230886.cif.
;
_cod_original_cell_volume 2102.17(8)
_cod_database_code 7230885
_shelx_shelxl_version_number 2016/6
_shelx_space_group_comment
;
The symmetry employed for this shelxl refinement is uniquely defined
by the following loop, which should always be used as a source of
symmetry information in preference to the above space-group names.
They are only intended as comments.
;
_shelx_estimated_absorpt_t_min 0.539
_shelx_estimated_absorpt_t_max 0.682

loop_
_space_group_symop_operation_xyz
'x, y, z'
'-x, -y, -z'

loop_
_atom_site_label
_atom_site_type_symbol
_atom_site_fract_x
_atom_site_fract_y
_atom_site_fract_z
_atom_site_U_iso_or_equiv
_atom_site_adp_type
_atom_site_occupancy
_atom_site_site_symmetry_order
_atom_site_calc_flag
_atom_site_refinement_flags_posn
_atom_site_refinement_flags_adp
_atom_site_refinement_flags_occupancy
Sn1 Sn 0.18327(3) 0.17354(2) 0.45569(2) 0.01753(10) Uani 1 1 d . . .
C15 C 0.0373(6) 0.1780(4) 0.3522(3) 0.0271(11) Uani 1 1 d . . .
H15A H -0.033911 0.223301 0.369738 0.041 Uiso 1 1 calc R U .
H15B H -0.028991 0.112095 0.316243 0.041 Uiso 1 1 calc R U .
H15C H 0.106918 0.200617 0.322670 0.041 Uiso 1 1 calc R U .
C16 C 0.4146(6) 0.2365(4) 0.5368(3) 0.0286(11) Uani 1 1 d . . .
H16A H 0.464678 0.184449 0.542791 0.043 Uiso 1 1 calc R U .
H16B H 0.403919 0.281225 0.590216 0.043 Uiso 1 1 calc R U .
H16C H 0.482857 0.273126 0.515271 0.043 Uiso 1 1 calc R U .
O1 O 0.0419(4) 0.2478(2) 0.53950(19) 0.0201(7) Uani 1 1 d . . .
O2 O 0.1639(4) 0.3709(2) 0.5175(2) 0.0275(8) Uani 1 1 d . . .
C1 C 0.0678(5) 0.3391(3) 0.5492(3) 0.0200(10) Uani 1 1 d . . .
C2 C -0.0265(5) 0.4030(3) 0.6000(3) 0.0188(9) Uani 1 1 d . . .
C3 C -0.1360(6) 0.3684(3) 0.6363(3) 0.0229(10) Uani 1 1 d . . .
H3 H -0.152568 0.301722 0.628612 0.027 Uiso 1 1 calc R U .
C4 C -0.2217(6) 0.4293(3) 0.6835(3) 0.0246(10) Uani 1 1 d . . .
H4 H -0.294920 0.404142 0.708083 0.030 Uiso 1 1 calc R U .
C5 C -0.2009(5) 0.5271(3) 0.6948(3) 0.0205(10) Uani 1 1 d . . .
C6 C -0.0926(6) 0.5614(3) 0.6576(3) 0.0249(10) Uani 1 1 d . . .
H6 H -0.077279 0.627877 0.664635 0.030 Uiso 1 1 calc R U .
C7 C -0.0069(6) 0.5009(3) 0.6107(3) 0.0235(10) Uani 1 1 d . . .
H7 H 0.065526 0.525966 0.585694 0.028 Uiso 1 1 calc R U .
P1 P -0.29357(14) 0.61758(9) 0.76305(7) 0.0208(3) Uani 1 1 d . . .
C1A C -0.4331(6) 0.5412(3) 0.7932(3) 0.0211(10) Uani 1 1 d . . .
C2A C -0.3695(6) 0.5284(4) 0.8635(3) 0.0288(11) Uani 1 1 d . . .
H2A H -0.258787 0.557229 0.891787 0.035 Uiso 1 1 calc R U .
C3A C -0.4660(7) 0.4742(4) 0.8924(3) 0.0353(13) Uani 1 1 d . . .
H3A H -0.421202 0.465559 0.939741 0.042 Uiso 1 1 calc R U .
C4A C -0.6271(7) 0.4330(4) 0.8520(3) 0.0328(12) Uani 1 1 d . . .
H4A H -0.693735 0.396195 0.871717 0.039 Uiso 1 1 calc R U .
C5A C -0.6921(6) 0.4454(4) 0.7824(3) 0.0321(12) Uani 1 1 d . . .
H5A H -0.803195 0.416867 0.754860 0.039 Uiso 1 1 calc R U .
C6A C -0.5963(6) 0.4991(4) 0.7529(3) 0.0273(11) Uani 1 1 d . . .
H6A H -0.641851 0.507086 0.705260 0.033 Uiso 1 1 calc R U .
C1B C -0.4326(5) 0.6447(3) 0.6907(3) 0.0199(9) Uani 1 1 d . . .
C2B C -0.5131(6) 0.5766(4) 0.6113(3) 0.0241(10) Uani 1 1 d . . .
H2B H -0.490427 0.513057 0.590914 0.029 Uiso 1 1 calc R U .
C3B C -0.6256(6) 0.6006(4) 0.5620(3) 0.0256(10) Uani 1 1 d . . .
H3B H -0.680111 0.553723 0.508302 0.031 Uiso 1 1 calc R U .
C4B C -0.6576(6) 0.6932(4) 0.5917(3) 0.0266(11) Uani 1 1 d . . .
H4B H -0.736047 0.709498 0.558477 0.032 Uiso 1 1 calc R U .
C5B C -0.5770(6) 0.7621(4) 0.6688(3) 0.0325(12) Uani 1 1 d . . .
H5B H -0.598060 0.826110 0.688188 0.039 Uiso 1 1 calc R U .
C6B C -0.4648(6) 0.7382(4) 0.7184(3) 0.0287(11) Uani 1 1 d . . .
H6B H -0.409496 0.786001 0.771650 0.034 Uiso 1 1 calc R U .
Sn2 Sn -0.10006(3) 0.07976(2) 0.54804(2) 0.01610(10) Uani 1 1 d . . .
C17 C -0.2773(6) 0.0842(4) 0.4550(3) 0.0247(10) Uani 1 1 d . . .
H17A H -0.233064 0.075561 0.407259 0.037 Uiso 1 1 calc R U .
H17B H -0.307842 0.147767 0.474786 0.037 Uiso 1 1 calc R U .
H17C H -0.373266 0.031363 0.439563 0.037 Uiso 1 1 calc R U .
C18 C 0.0517(6) 0.1563(4) 0.6674(3) 0.0283(11) Uani 1 1 d . . .
H18A H 0.044327 0.114736 0.697258 0.042 Uiso 1 1 calc R U .
H18B H 0.016893 0.216691 0.695969 0.042 Uiso 1 1 calc R U .
H18C H 0.164314 0.172960 0.664316 0.042 Uiso 1 1 calc R U .
O3 O 0.3105(4) -0.0556(2) 0.3983(2) 0.0246(7) Uani 1 1 d . . .
O4 O 0.2784(4) 0.0642(2) 0.3581(2) 0.0255(7) Uani 1 1 d . . .
O5 O 0.0846(4) 0.0631(2) 0.48136(19) 0.0186(6) Uani 1 1 d . . .
C8 C 0.3228(5) -0.0141(3) 0.3505(3) 0.0207(10) Uani 1 1 d . . .
C9 C 0.3947(5) -0.0623(3) 0.2800(3) 0.0206(10) Uani 1 1 d . . .
C10 C 0.4612(6) -0.1429(4) 0.2739(3) 0.0258(10) Uani 1 1 d . . .
H10 H 0.466322 -0.165305 0.316018 0.031 Uiso 1 1 calc R U .
C11 C 0.5201(6) -0.1906(4) 0.2068(3) 0.0298(11) Uani 1 1 d . . .
H11 H 0.567431 -0.244553 0.204120 0.036 Uiso 1 1 calc R U .
C12 C 0.5112(6) -0.1611(4) 0.1435(3) 0.0275(11) Uani 1 1 d . . .
C13 C 0.4445(7) -0.0799(4) 0.1504(3) 0.0311(12) Uani 1 1 d . . .
H13 H 0.437696 -0.058164 0.107873 0.037 Uiso 1 1 calc R U .
C14 C 0.3882(6) -0.0308(4) 0.2178(3) 0.0246(10) Uani 1 1 d . . .
H14 H 0.344922 0.024870 0.221617 0.030 Uiso 1 1 calc R U .
P2 P 0.58429(19) -0.23405(12) 0.05496(8) 0.0367(4) Uani 1 1 d . . .
C1C C 0.4482(7) -0.2255(4) -0.0302(3) 0.0355(13) Uani 1 1 d . . .
C2C C 0.3211(8) -0.3078(5) -0.0775(4) 0.0455(15) Uani 1 1 d . . .
H2C H 0.310156 -0.363729 -0.065352 0.055 Uiso 1 1 calc R U .
C3C C 0.2101(8) -0.3068(5) -0.1429(4) 0.0547(18) Uani 1 1 d . . .
H3C H 0.124053 -0.362675 -0.175383 0.066 Uiso 1 1 calc R U .
C4C C 0.2245(8) -0.2254(6) -0.1605(4) 0.0512(18) Uani 1 1 d . . .
H4C H 0.147427 -0.225088 -0.204424 0.061 Uiso 1 1 calc R U .
C5C C 0.3511(8) -0.1442(6) -0.1143(4) 0.0486(17) Uani 1 1 d . . .
H5C H 0.360944 -0.088332 -0.126497 0.058 Uiso 1 1 calc R U .
C6C C 0.4644(7) -0.1447(5) -0.0496(3) 0.0408(14) Uani 1 1 d . . .
H6C H 0.552803 -0.089675 -0.018894 0.049 Uiso 1 1 calc R U .
C1D C 0.7728(7) -0.1511(5) 0.0663(3) 0.0388(14) Uani 1 1 d . . .
C2D C 0.8512(9) -0.1836(5) 0.0026(4) 0.0501(17) Uani 1 1 d . . .
H2D H 0.803296 -0.244251 -0.043407 0.060 Uiso 1 1 calc R U .
C3D C 0.9966(10) -0.1287(6) 0.0060(4) 0.059(2) Uani 1 1 d . . .
H3D H 1.048281 -0.151977 -0.037481 0.071 Uiso 1 1 calc R U .
C4D C 1.0689(8) -0.0395(6) 0.0724(4) 0.058(2) Uani 1 1 d . . .
H4D H 1.168907 -0.001482 0.074419 0.070 Uiso 1 1 calc R U .
C5D C 0.9925(8) -0.0070(7) 0.1356(4) 0.068(2) Uani 1 1 d . . .
H5D H 1.040133 0.053926 0.181287 0.082 Uiso 1 1 calc R U .
C6D C 0.8468(7) -0.0628(5) 0.1324(3) 0.0523(19) Uani 1 1 d . . .
H6D H 0.796769 -0.040038 0.176631 0.063 Uiso 1 1 calc R U .
C19 C 0.0618(11) 0.7102(6) 0.1250(7) 0.059(4) Uani 0.613(6) 1 d D . P
H19A H 0.148762 0.769915 0.143159 0.071 Uiso 0.613(6) 1 calc R U P
H19B H -0.044010 0.729000 0.126727 0.071 Uiso 0.613(6) 1 calc R U P
Cl1 Cl 0.0589(10) 0.6208(9) 0.0236(5) 0.278(7) Uani 0.613(6) 1 d D . P
Cl2 Cl 0.0960(5) 0.6525(3) 0.1768(3) 0.0918(16) Uani 0.613(6) 1 d D . P

loop_
_atom_site_aniso_label
_atom_site_aniso_U_11
_atom_site_aniso_U_22
_atom_site_aniso_U_33
_atom_site_aniso_U_23
_atom_site_aniso_U_13
_atom_site_aniso_U_12
Sn1 0.01850(17) 0.01555(17) 0.02189(18) 0.00864(13) 0.00990(13) 0.00567(12)
C15 0.034(3) 0.029(3) 0.024(3) 0.013(2) 0.009(2) 0.015(2)
C16 0.019(2) 0.029(3) 0.034(3) 0.009(2) 0.008(2) 0.005(2)
O1 0.0213(16) 0.0175(16) 0.0246(17) 0.0086(14) 0.0118(13) 0.0069(13)
O2 0.0304(19) 0.0216(17) 0.037(2) 0.0130(16) 0.0208(16) 0.0084(15)
C1 0.019(2) 0.019(2) 0.021(2) 0.0062(19) 0.0045(18) 0.0048(18)
C2 0.017(2) 0.019(2) 0.018(2) 0.0047(19) 0.0039(18) 0.0052(18)
C3 0.025(2) 0.017(2) 0.030(3) 0.011(2) 0.011(2) 0.0058(19)
C4 0.023(2) 0.020(2) 0.030(3) 0.008(2) 0.013(2) 0.0045(19)
C5 0.017(2) 0.022(2) 0.020(2) 0.0056(19) 0.0028(18) 0.0080(18)
C6 0.032(3) 0.015(2) 0.028(3) 0.008(2) 0.008(2) 0.009(2)
C7 0.025(2) 0.022(2) 0.026(3) 0.011(2) 0.009(2) 0.005(2)
P1 0.0214(6) 0.0191(6) 0.0192(6) 0.0037(5) 0.0052(5) 0.0085(5)
C1A 0.028(2) 0.019(2) 0.019(2) 0.0057(19) 0.0116(19) 0.0131(19)
C2A 0.031(3) 0.029(3) 0.026(3) 0.010(2) 0.005(2) 0.014(2)
C3A 0.053(4) 0.034(3) 0.028(3) 0.018(2) 0.012(3) 0.019(3)
C4A 0.044(3) 0.027(3) 0.036(3) 0.016(2) 0.021(3) 0.013(2)
C5A 0.029(3) 0.030(3) 0.038(3) 0.014(2) 0.010(2) 0.006(2)
C6A 0.030(3) 0.030(3) 0.023(3) 0.011(2) 0.008(2) 0.009(2)
C1B 0.019(2) 0.019(2) 0.020(2) 0.0057(19) 0.0081(18) 0.0060(18)
C2B 0.028(3) 0.022(2) 0.023(2) 0.007(2) 0.010(2) 0.009(2)
C3B 0.026(2) 0.032(3) 0.020(2) 0.012(2) 0.005(2) 0.006(2)
C4B 0.025(2) 0.030(3) 0.032(3) 0.020(2) 0.007(2) 0.010(2)
C5B 0.034(3) 0.023(3) 0.040(3) 0.013(2) 0.006(2) 0.012(2)
C6B 0.031(3) 0.021(2) 0.028(3) 0.005(2) 0.005(2) 0.007(2)
Sn2 0.01574(17) 0.01535(17) 0.01953(17) 0.00724(13) 0.00760(12) 0.00680(12)
C17 0.019(2) 0.027(3) 0.033(3) 0.017(2) 0.005(2) 0.009(2)
C18 0.031(3) 0.030(3) 0.023(3) 0.010(2) 0.006(2) 0.008(2)
O3 0.0223(17) 0.0309(19) 0.0326(19) 0.0191(16) 0.0167(15) 0.0134(14)
O4 0.0304(18) 0.0235(18) 0.0279(18) 0.0100(15) 0.0167(15) 0.0129(15)
O5 0.0194(16) 0.0160(16) 0.0256(17) 0.0098(14) 0.0128(13) 0.0078(13)
C8 0.015(2) 0.024(2) 0.022(2) 0.009(2) 0.0054(18) 0.0047(19)
C9 0.015(2) 0.021(2) 0.022(2) 0.0058(19) 0.0043(18) 0.0031(18)
C10 0.030(3) 0.026(3) 0.022(2) 0.009(2) 0.007(2) 0.011(2)
C11 0.033(3) 0.029(3) 0.028(3) 0.008(2) 0.008(2) 0.019(2)
C12 0.028(3) 0.031(3) 0.022(2) 0.006(2) 0.007(2) 0.015(2)
C13 0.043(3) 0.037(3) 0.023(3) 0.015(2) 0.014(2) 0.022(2)
C14 0.028(3) 0.022(2) 0.024(2) 0.008(2) 0.006(2) 0.010(2)
P2 0.0507(9) 0.0428(8) 0.0199(7) 0.0077(6) 0.0122(6) 0.0319(7)
C1C 0.042(3) 0.044(3) 0.021(3) 0.006(2) 0.012(2) 0.027(3)
C2C 0.056(4) 0.041(3) 0.031(3) 0.004(3) 0.005(3) 0.026(3)
C3C 0.051(4) 0.059(4) 0.034(3) -0.002(3) 0.001(3) 0.024(3)
C4C 0.046(4) 0.081(5) 0.024(3) 0.014(3) 0.006(3) 0.032(4)
C5C 0.050(4) 0.081(5) 0.033(3) 0.033(3) 0.019(3) 0.035(4)
C6C 0.039(3) 0.063(4) 0.026(3) 0.018(3) 0.014(2) 0.022(3)
C1D 0.042(3) 0.057(4) 0.024(3) 0.014(3) 0.011(2) 0.034(3)
C2D 0.069(5) 0.055(4) 0.039(3) 0.016(3) 0.034(3) 0.037(4)
C3D 0.075(5) 0.077(5) 0.044(4) 0.027(4) 0.037(4) 0.043(4)
C4D 0.036(3) 0.102(6) 0.042(4) 0.029(4) 0.015(3) 0.030(4)
C5D 0.029(3) 0.115(7) 0.033(4) 0.002(4) 0.007(3) 0.019(4)
C6D 0.029(3) 0.086(5) 0.022(3) -0.001(3) 0.007(2) 0.021(3)
C19 0.017(4) 0.021(5) 0.120(10) 0.029(6) -0.022(5) -0.003(4)
Cl1 0.162(7) 0.432(17) 0.231(10) 0.080(10) 0.043(7) 0.213(10)
Cl2 0.093(3) 0.113(3) 0.089(3) 0.049(3) 0.041(2) 0.039(2)

loop_
_atom_type_symbol
_atom_type_description
_atom_type_scat_dispersion_real
_atom_type_scat_dispersion_imag
_atom_type_scat_source
C C 0.0033 0.0016 'International Tables Vol C Tables 4.2.6.8 and 6.1.1.4'
H H 0.0000 0.0000 'International Tables Vol C Tables 4.2.6.8 and 6.1.1.4'
Cl Cl 0.1484 0.1585 'International Tables Vol C Tables 4.2.6.8 and 6.1.1.4'
O O 0.0106 0.0060 'International Tables Vol C Tables 4.2.6.8 and 6.1.1.4'
P P 0.1023 0.0942 'International Tables Vol C Tables 4.2.6.8 and 6.1.1.4'
Sn Sn -0.6537 1.4246 'International Tables Vol C Tables 4.2.6.8 and 6.1.1.4'

loop_
_geom_angle_atom_site_label_1
_geom_angle_atom_site_label_2
_geom_angle_atom_site_label_3
_geom_angle
_geom_angle_site_symmetry_1
_geom_angle_site_symmetry_3
O5 Sn1 C16 105.92(17) . .
O5 Sn1 C15 112.34(17) . .
C16 Sn1 C15 141.3(2) . .
O5 Sn1 O1 79.33(11) . .
C16 Sn1 O1 97.78(16) . .
C15 Sn1 O1 94.79(16) . .
O5 Sn1 O4 89.21(12) . .
C16 Sn1 O4 93.17(16) . .
C15 Sn1 O4 81.95(16) . .
O1 Sn1 O4 165.92(12) . .
Sn1 C15 H15A 109.5 . .
Sn1 C15 H15B 109.5 . .
H15A C15 H15B 109.5 . .
Sn1 C15 H15C 109.5 . .
H15A C15 H15C 109.5 . .
H15B C15 H15C 109.5 . .
Sn1 C16 H16A 109.5 . .
Sn1 C16 H16B 109.5 . .
H16A C16 H16B 109.5 . .
Sn1 C16 H16C 109.5 . .
H16A C16 H16C 109.5 . .
H16B C16 H16C 109.5 . .
C1 O1 Sn1 107.2(3) . .
O2 C1 O1 121.7(4) . .
O2 C1 C2 121.5(4) . .
O1 C1 C2 116.8(4) . .
C3 C2 C7 118.2(4) . .
C3 C2 C1 122.5(4) . .
C7 C2 C1 119.3(4) . .
C4 C3 C2 121.4(4) . .
C4 C3 H3 119.3 . .
C2 C3 H3 119.3 . .
C3 C4 C5 120.3(4) . .
C3 C4 H4 119.8 . .
C5 C4 H4 119.8 . .
C4 C5 C6 118.2(4) . .
C4 C5 P1 124.3(4) . .
C6 C5 P1 117.3(3) . .
C7 C6 C5 121.5(4) . .
C7 C6 H6 119.2 . .
C5 C6 H6 119.2 . .
C6 C7 C2 120.3(4) . .
C6 C7 H7 119.9 . .
C2 C7 H7 119.9 . .
C1B P1 C1A 102.5(2) . .
C1B P1 C5 102.1(2) . .
C1A P1 C5 102.8(2) . .
C6A C1A C2A 118.8(5) . .
C6A C1A P1 124.6(4) . .
C2A C1A P1 116.6(4) . .
C3A C2A C1A 120.9(5) . .
C3A C2A H2A 119.5 . .
C1A C2A H2A 119.5 . .
C4A C3A C2A 119.8(5) . .
C4A C3A H3A 120.1 . .
C2A C3A H3A 120.1 . .
C3A C4A C5A 120.0(5) . .
C3A C4A H4A 120.0 . .
C5A C4A H4A 120.0 . .
C6A C5A C4A 120.7(5) . .
C6A C5A H5A 119.7 . .
C4A C5A H5A 119.7 . .
C5A C6A C1A 119.9(5) . .
C5A C6A H6A 120.1 . .
C1A C6A H6A 120.1 . .
C6B C1B C2B 118.4(4) . .
C6B C1B P1 117.3(4) . .
C2B C1B P1 124.3(4) . .
C3B C2B C1B 120.9(4) . .
C3B C2B H2B 119.6 . .
C1B C2B H2B 119.6 . .
C4B C3B C2B 119.5(5) . .
C4B C3B H3B 120.3 . .
C2B C3B H3B 120.3 . .
C5B C4B C3B 120.6(5) . .
C5B C4B H4B 119.7 . .
C3B C4B H4B 119.7 . .
C4B C5B C6B 120.0(5) . .
C4B C5B H5B 120.0 . .
C6B C5B H5B 120.0 . .
C5B C6B C1B 120.6(5) . .
C5B C6B H6B 119.7 . .
C1B C6B H6B 119.7 . .
O5 Sn2 C17 108.77(16) 2_556 .
O5 Sn2 C18 103.58(17) 2_556 .
C17 Sn2 C18 147.0(2) . .
O5 Sn2 O5 76.75(12) 2_556 .
C17 Sn2 O5 95.18(16) . .
C18 Sn2 O5 98.48(16) . .
O5 Sn2 O3 89.57(12) 2_556 2_556
C17 Sn2 O3 84.48(16) . 2_556
C18 Sn2 O3 89.39(17) . 2_556
O5 Sn2 O3 165.47(12) . 2_556
O5 Sn2 Sn2 39.41(8) 2_556 2_556
C17 Sn2 Sn2 105.03(14) . 2_556
C18 Sn2 Sn2 104.03(14) . 2_556
O5 Sn2 Sn2 37.33(8) . 2_556
O3 Sn2 Sn2 128.81(9) 2_556 2_556
Sn2 C17 H17A 109.5 . .
Sn2 C17 H17B 109.5 . .
H17A C17 H17B 109.5 . .
Sn2 C17 H17C 109.5 . .
H17A C17 H17C 109.5 . .
H17B C17 H17C 109.5 . .
Sn2 C18 H18A 109.5 . .
Sn2 C18 H18B 109.5 . .
H18A C18 H18B 109.5 . .
Sn2 C18 H18C 109.5 . .
H18A C18 H18C 109.5 . .
H18B C18 H18C 109.5 . .
C8 O3 Sn2 128.2(3) . 2_556
C8 O4 Sn1 133.6(3) . .
Sn1 O5 Sn2 136.14(15) . 2_556
Sn1 O5 Sn2 120.42(14) . .
Sn2 O5 Sn2 103.25(12) 2_556 .
O4 C8 O3 124.4(4) . .
O4 C8 C9 118.2(4) . .
O3 C8 C9 117.4(4) . .
C14 C9 C10 118.9(4) . .
C14 C9 C8 120.7(4) . .
C10 C9 C8 120.3(4) . .
C11 C10 C9 120.4(5) . .
C11 C10 H10 119.8 . .
C9 C10 H10 119.8 . .
C10 C11 C12 121.2(5) . .
C10 C11 H11 119.4 . .
C12 C11 H11 119.4 . .
C11 C12 C13 117.9(4) . .
C11 C12 P2 117.3(4) . .
C13 C12 P2 124.8(4) . .
C14 C13 C12 121.3(5) . .
C14 C13 H13 119.3 . .
C12 C13 H13 119.3 . .
C13 C14 C9 120.3(4) . .
C13 C14 H14 119.9 . .
C9 C14 H14 119.9 . .
C1D P2 C1C 101.3(3) . .
C1D P2 C12 102.4(2) . .
C1C P2 C12 102.2(2) . .
C6C C1C C2C 119.6(5) . .
C6C C1C P2 124.7(5) . .
C2C C1C P2 115.6(5) . .
C1C C2C C3C 119.4(6) . .
C1C C2C H2C 120.3 . .
C3C C2C H2C 120.3 . .
C4C C3C C2C 120.7(7) . .
C4C C3C H3C 119.7 . .
C2C C3C H3C 119.7 . .
C3C C4C C5C 120.1(6) . .
C3C C4C H4C 120.0 . .
C5C C4C H4C 120.0 . .
C4C C5C C6C 119.9(7) . .
C4C C5C H5C 120.0 . .
C6C C5C H5C 120.0 . .
C1C C6C C5C 120.3(6) . .
C1C C6C H6C 119.9 . .
C5C C6C H6C 119.9 . .
C6D C1D C2D 118.0(6) . .
C6D C1D P2 126.2(4) . .
C2D C1D P2 115.8(5) . .
C3D C2D C1D 120.7(7) . .
C3D C2D H2D 119.6 . .
C1D C2D H2D 119.6 . .
C2D C3D C4D 120.8(6) . .
C2D C3D H3D 119.6 . .
C4D C3D H3D 119.6 . .
C5D C4D C3D 118.8(7) . .
C5D C4D H4D 120.6 . .
C3D C4D H4D 120.6 . .
C4D C5D C6D 120.3(7) . .
C4D C5D H5D 119.8 . .
C6D C5D H5D 119.8 . .
C1D C6D C5D 121.4(6) . .
C1D C6D H6D 119.3 . .
C5D C6D H6D 119.3 . .
Cl2 C19 Cl1 101.6(6) . .
Cl2 C19 H19A 111.5 . .
Cl1 C19 H19A 111.5 . .
Cl2 C19 H19B 111.5 . .
Cl1 C19 H19B 111.5 . .
H19A C19 H19B 109.3 . .

loop_
_geom_bond_atom_site_label_1
_geom_bond_atom_site_label_2
_geom_bond_distance
_geom_bond_site_symmetry_2
Sn1 O5 2.017(3) .
Sn1 C16 2.104(5) .
Sn1 C15 2.112(5) .
Sn1 O1 2.185(3) .
Sn1 O4 2.280(3) .
C15 H15A 0.9800 .
C15 H15B 0.9800 .
C15 H15C 0.9800 .
C16 H16A 0.9800 .
C16 H16B 0.9800 .
C16 H16C 0.9800 .
O1 C1 1.304(5) .
O2 C1 1.230(6) .
C1 C2 1.496(6) .
C2 C3 1.392(6) .
C2 C7 1.398(6) .
C3 C4 1.389(7) .
C3 H3 0.9500 .
C4 C5 1.393(7) .
C4 H4 0.9500 .
C5 C6 1.395(7) .
C5 P1 1.843(5) .
C6 C7 1.384(7) .
C6 H6 0.9500 .
C7 H7 0.9500 .
P1 C1B 1.831(5) .
P1 C1A 1.843(5) .
C1A C6A 1.395(7) .
C1A C2A 1.403(7) .
C2A C3A 1.387(8) .
C2A H2A 0.9500 .
C3A C4A 1.379(8) .
C3A H3A 0.9500 .
C4A C5A 1.389(7) .
C4A H4A 0.9500 .
C5A C6A 1.388(7) .
C5A H5A 0.9500 .
C6A H6A 0.9500 .
C1B C6B 1.393(7) .
C1B C2B 1.399(7) .
C2B C3B 1.388(7) .
C2B H2B 0.9500 .
C3B C4B 1.382(7) .
C3B H3B 0.9500 .
C4B C5B 1.376(7) .
C4B H4B 0.9500 .
C5B C6B 1.389(7) .
C5B H5B 0.9500 .
C6B H6B 0.9500 .
Sn2 O5 2.047(3) 2_556
Sn2 C17 2.107(4) .
Sn2 C18 2.114(5) .
Sn2 O5 2.143(3) .
Sn2 O3 2.247(3) 2_556
Sn2 Sn2 3.2851(6) 2_556
C17 H17A 0.9800 .
C17 H17B 0.9800 .
C17 H17C 0.9800 .
C18 H18A 0.9800 .
C18 H18B 0.9800 .
C18 H18C 0.9800 .
O3 C8 1.266(6) .
O4 C8 1.259(6) .
C8 C9 1.499(6) .
C9 C14 1.387(7) .
C9 C10 1.392(7) .
C10 C11 1.383(7) .
C10 H10 0.9500 .
C11 C12 1.385(7) .
C11 H11 0.9500 .
C12 C13 1.397(7) .
C12 P2 1.845(5) .
C13 C14 1.380(7) .
C13 H13 0.9500 .
C14 H14 0.9500 .
P2 C1D 1.831(7) .
P2 C1C 1.837(5) .
C1C C6C 1.393(9) .
C1C C2C 1.400(9) .
C2C C3C 1.401(9) .
C2C H2C 0.9500 .
C3C C4C 1.383(10) .
C3C H3C 0.9500 .
C4C C5C 1.385(10) .
C4C H4C 0.9500 .
C5C C6C 1.399(8) .
C5C H5C 0.9500 .
C6C H6C 0.9500 .
C1D C6D 1.382(9) .
C1D C2D 1.403(8) .
C2D C3D 1.376(10) .
C2D H2D 0.9500 .
C3D C4D 1.390(10) .
C3D H3D 0.9500 .
C4D C5D 1.385(9) .
C4D H4D 0.9500 .
C5D C6D 1.386(10) .
C5D H5D 0.9500 .
C6D H6D 0.9500 .
C19 Cl2 1.534(10) .
C19 Cl1 1.822(12) .
C19 H19A 0.9900 .
C19 H19B 0.9900 .

loop_
_geom_torsion_atom_site_label_1
_geom_torsion_atom_site_label_2
_geom_torsion_atom_site_label_3
_geom_torsion_atom_site_label_4
_geom_torsion
_geom_torsion_site_symmetry_1
Sn1 O1 C1 O2 -3.5(5) .
Sn1 O1 C1 C2 175.8(3) .
O2 C1 C2 C3 179.8(4) .
O1 C1 C2 C3 0.6(6) .
O2 C1 C2 C7 1.0(7) .
O1 C1 C2 C7 -178.3(4) .
C7 C2 C3 C4 -1.4(7) .
C1 C2 C3 C4 179.7(4) .
C2 C3 C4 C5 0.7(7) .
C3 C4 C5 C6 0.1(7) .
C3 C4 C5 P1 -174.4(4) .
C4 C5 C6 C7 -0.2(7) .
P1 C5 C6 C7 174.7(4) .
C5 C6 C7 C2 -0.5(7) .
C3 C2 C7 C6 1.3(7) .
C1 C2 C7 C6 -179.8(4) .
C4 C5 P1 C1B -114.4(4) .
C6 C5 P1 C1B 71.0(4) .
C4 C5 P1 C1A -8.5(4) .
C6 C5 P1 C1A 176.9(4) .
C1B P1 C1A C6A 13.3(4) .
C5 P1 C1A C6A -92.3(4) .
C1B P1 C1A C2A -164.3(4) .
C5 P1 C1A C2A 90.0(4) .
C6A C1A C2A C3A 0.6(7) .
P1 C1A C2A C3A 178.4(4) .
C1A C2A C3A C4A -0.6(8) .
C2A C3A C4A C5A 0.3(8) .
C3A C4A C5A C6A 0.0(8) .
C4A C5A C6A C1A 0.0(8) .
C2A C1A C6A C5A -0.2(7) .
P1 C1A C6A C5A -177.9(4) .
C1A P1 C1B C6B 103.6(4) .
C5 P1 C1B C6B -150.2(4) .
C1A P1 C1B C2B -73.5(4) .
C5 P1 C1B C2B 32.6(4) .
C6B C1B C2B C3B -1.7(7) .
P1 C1B C2B C3B 175.4(4) .
C1B C2B C3B C4B 0.4(7) .
C2B C3B C4B C5B 1.2(7) .
C3B C4B C5B C6B -1.4(8) .
C4B C5B C6B C1B 0.1(8) .
C2B C1B C6B C5B 1.5(7) .
P1 C1B C6B C5B -175.8(4) .
Sn1 O4 C8 O3 6.1(7) .
Sn1 O4 C8 C9 -174.2(3) .
Sn2 O3 C8 O4 43.0(6) 2_556
Sn2 O3 C8 C9 -136.7(3) 2_556
O4 C8 C9 C14 -10.3(7) .
O3 C8 C9 C14 169.5(4) .
O4 C8 C9 C10 173.2(4) .
O3 C8 C9 C10 -7.1(6) .
C14 C9 C10 C11 0.1(7) .
C8 C9 C10 C11 176.7(4) .
C9 C10 C11 C12 -1.4(8) .
C10 C11 C12 C13 1.6(8) .
C10 C11 C12 P2 -177.0(4) .
C11 C12 C13 C14 -0.3(8) .
P2 C12 C13 C14 178.1(4) .
C12 C13 C14 C9 -1.0(8) .
C10 C9 C14 C13 1.1(7) .
C8 C9 C14 C13 -175.5(5) .
C11 C12 P2 C1D -108.7(4) .
C13 C12 P2 C1D 72.9(5) .
C11 C12 P2 C1C 146.7(4) .
C13 C12 P2 C1C -31.8(5) .
C1D P2 C1C C6C -26.6(5) .
C12 P2 C1C C6C 78.9(5) .
C1D P2 C1C C2C 153.1(4) .
C12 P2 C1C C2C -101.4(4) .
C6C C1C C2C C3C -1.2(8) .
P2 C1C C2C C3C 179.0(5) .
C1C C2C C3C C4C -0.5(9) .
C2C C3C C4C C5C 1.1(9) .
C3C C4C C5C C6C 0.0(9) .
C2C C1C C6C C5C 2.3(8) .
P2 C1C C6C C5C -178.0(4) .
C4C C5C C6C C1C -1.6(8) .
C1C P2 C1D C6D 113.5(6) .
C12 P2 C1D C6D 8.1(6) .
C1C P2 C1D C2D -69.4(5) .
C12 P2 C1D C2D -174.8(4) .
C6D C1D C2D C3D -0.4(9) .
P2 C1D C2D C3D -177.8(5) .
C1D C2D C3D C4D -0.3(10) .
C2D C3D C4D C5D 0.5(11) .
C3D C4D C5D C6D 0.2(12) .
C2D C1D C6D C5D 1.1(10) .
P2 C1D C6D C5D 178.1(6) .
C4D C5D C6D C1D -1.0(12) .
